data_7706874
loop_
_publ_author_name
'Turner, Zo\"e R'
'Lamb, Jessica V.'
'Robinson, Thomas P.'
'Mandal, Dipa'
'Buffet, Jean-Charles'
'O Hare, Dermot'

_publ_section_title
;
 Ring-opening polymerisation of l- and rac-lactide using group 4
 permethylpentalene aryloxides and alkoxides.
;
_journal_issue 14
_journal_name_full 'Dalton transactions (Cambridge, England : 2003)'
_journal_page_first 4805
_journal_page_last 4818
_journal_paper_doi 10.1039/d1dt00252j
_journal_volume 50
_journal_year 2021
_chemical_formula_moiety 'C34 H55 Cl2 Li N2 O Zr'
_chemical_formula_sum 'C34 H55 Cl2 Li N2 O Zr'
_chemical_formula_weight 676.86
_space_group_crystal_system triclinic
_space_group_IT_number 2
_space_group_name_Hall '-P 1'
_space_group_name_H-M_alt 'P -1'
_atom_sites_solution_hydrogens geom
_audit_creation_method SHELXL-2018/3
_audit_update_record
;
2021-01-22 deposited with the CCDC.	2021-03-16 downloaded from the CCDC.
;
_cell_angle_alpha 72.614(2)
_cell_angle_beta 70.176(2)
_cell_angle_gamma 67.102(2)
_cell_formula_units_Z 2
_cell_length_a 10.5832(2)
_cell_length_b 12.6630(3)
_cell_length_c 15.2987(3)
_cell_measurement_reflns_used 26068
_cell_measurement_temperature 150(2)
_cell_measurement_theta_max 76.1462
_cell_measurement_theta_min 3.1266
_cell_volume 1743.52(7)
_computing_cell_refinement
;
CrysAlisPro, Agilent Technologies,
Version 1.171.35.21 (release 20-01-2012 CrysAlis171 .NET)
(compiled Jan 23 2012,18:06:46)
;
_computing_data_collection
;
CrysAlisPro, Agilent Technologies,
Version 1.171.35.21 (release 20-01-2012 CrysAlis171 .NET)
(compiled Jan 23 2012,18:06:46)
;
_computing_data_reduction
;
CrysAlisPro, Agilent Technologies,
Version 1.171.35.21 (release 20-01-2012 CrysAlis171 .NET)
(compiled Jan 23 2012,18:06:46)
;
_computing_molecular_graphics
;
ORTEP3 for Windows. Farrugia, L. J. J. Appl. Cryst. 1997, 30, 565.
;
_computing_structure_refinement 'SHELXL-2018/3 (Sheldrick, 2018)'
_computing_structure_solution
;
SUPERFLIP
Palatinus, L.; Chapuis, G. J. Appl. Cryst. 2007, 40, 786-790.
;
_diffrn_ambient_temperature 149.98(16)
_diffrn_detector_area_resol_mean 10.4102
_diffrn_measured_fraction_theta_full 1.000
_diffrn_measured_fraction_theta_max 0.991
_diffrn_measurement_device_type 'SuperNova, Dual, Cu at zero, Atlas'
_diffrn_radiation_monochromator mirror
_diffrn_radiation_source 'SuperNova (Cu) X-ray Source'
_diffrn_radiation_type 'Cu K\a'
_diffrn_radiation_wavelength 1.5418
_diffrn_reflns_av_R_equivalents 0.0155
_diffrn_reflns_av_unetI/netI 0.0105
_diffrn_reflns_Laue_measured_fraction_full 1.000
_diffrn_reflns_Laue_measured_fraction_max 0.991
_diffrn_reflns_limit_h_max 13
_diffrn_reflns_limit_h_min -12
_diffrn_reflns_limit_k_max 15
_diffrn_reflns_limit_k_min -15
_diffrn_reflns_limit_l_max 19
_diffrn_reflns_limit_l_min -19
_diffrn_reflns_number 35966
_diffrn_reflns_point_group_measured_fraction_full 1.000
_diffrn_reflns_point_group_measured_fraction_max 0.991
_diffrn_reflns_theta_full 67.684
_diffrn_reflns_theta_max 76.340
_diffrn_reflns_theta_min 3.129
_exptl_absorpt_coefficient_mu 4.190
_exptl_absorpt_correction_T_max 1.00000
_exptl_absorpt_correction_T_min 0.72259
_exptl_absorpt_correction_type multi-scan
_exptl_absorpt_process_details
;
CrysAlisPro, Agilent Technologies,
Version 1.171.35.21 (release 20-01-2012 CrysAlis171 .NET)
(compiled Jan 23 2012,18:06:46)
Empirical absorption correction using spherical harmonics,
 implemented in SCALE3 ABSPACK scaling algorithm.
;
_exptl_crystal_colour yellow
_exptl_crystal_density_diffrn 1.289
_exptl_crystal_description shard
_exptl_crystal_F_000 716
_exptl_crystal_size_max 0.18
_exptl_crystal_size_mid 0.13
_exptl_crystal_size_min 0.10
_refine_diff_density_max 0.446
_refine_diff_density_min -0.441
_refine_diff_density_rms 0.047
_refine_ls_extinction_method none
_refine_ls_goodness_of_fit_ref 1.035
_refine_ls_hydrogen_treatment constr
_refine_ls_matrix_type full
_refine_ls_number_parameters 404
_refine_ls_number_reflns 7230
_refine_ls_number_restraints 25
_refine_ls_restrained_S_all 4.214
_refine_ls_R_factor_all 0.0213
_refine_ls_R_factor_gt 0.0208
_refine_ls_shift/su_max 0.002
_refine_ls_shift/su_mean 0.000
_refine_ls_structure_factor_coef Fsqd
_refine_ls_weighting_details 'w=1/[\s^2^(Fo^2^)+(0.0265P)^2^+1.0480P] where P=(Fo^2^+2Fc^2^)/3'
_refine_ls_weighting_scheme calc
_refine_ls_wR_factor_gt 0.0535
_refine_ls_wR_factor_ref 0.0539
_reflns_Friedel_coverage 0.000
_reflns_number_gt 7083
_reflns_number_total 7230
_reflns_threshold_expression 'I > 2\s(I)'
_cod_data_source_file d1dt00252j2.cif
_cod_data_source_block 065ZRT15
_cod_depositor_comments 'Adding full bibliography for 7706871--7706877.cif.'
_cod_database_code 7706874
_shelx_shelxl_version_number 2018/3
_shelx_space_group_comment
;
The symmetry employed for this shelxl refinement is uniquely defined
by the following loop, which should always be used as a source of
symmetry information in preference to the above space-group names.
They are only intended as comments.
;

loop_
_space_group_symop_operation_xyz
'x, y, z'
'-x, -y, -z'

loop_
_atom_site_label
_atom_site_type_symbol
_atom_site_fract_x
_atom_site_fract_y
_atom_site_fract_z
_atom_site_U_iso_or_equiv
_atom_site_adp_type
_atom_site_occupancy
_atom_site_site_symmetry_order
_atom_site_calc_flag
_atom_site_refinement_flags_posn
_atom_site_refinement_flags_adp
_atom_site_refinement_flags_occupancy
_atom_site_disorder_assembly
_atom_site_disorder_group
C1 C 0.48613(15) 0.20359(13) 0.30134(10) 0.0225(3) Uani 1 1 d . . . . .
C2 C 0.45748(14) 0.31277(12) 0.32331(10) 0.0229(3) Uani 1 1 d . . . . .
C3 C 0.50237(14) 0.29712(12) 0.40489(10) 0.0223(3) Uani 1 1 d . . . . .
C4 C 0.54768(14) 0.17371(12) 0.44232(9) 0.0210(3) Uani 1 1 d . . . . .
C5 C 0.66348(16) 0.09709(13) 0.48323(10) 0.0258(3) Uani 1 1 d . . . . .
C6 C 0.71113(16) -0.00983(13) 0.45097(11) 0.0292(3) Uani 1 1 d . . . . .
C7 C 0.64260(16) 0.00052(12) 0.38349(11) 0.0263(3) Uani 1 1 d . . . . .
C8 C 0.53886(14) 0.11555(12) 0.37689(10) 0.0208(3) Uani 1 1 d . . . . .
C9 C 0.44806(18) 0.18360(16) 0.22289(12) 0.0329(3) Uani 1 1 d . . . . .
H9A H 0.353267 0.175436 0.246039 0.049 Uiso 1 1 calc R U . . .
H9B H 0.517304 0.112161 0.201553 0.049 Uiso 1 1 calc R U . . .
H9C H 0.448761 0.250175 0.169893 0.049 Uiso 1 1 calc R U . . .
C10 C 0.38029(17) 0.43049(14) 0.27438(13) 0.0348(4) Uani 1 1 d . . . . .
H10A H 0.363980 0.422381 0.217717 0.052 Uiso 1 1 calc R U . . .
H10B H 0.437409 0.482407 0.256059 0.052 Uiso 1 1 calc R U . . .
H10C H 0.289041 0.463603 0.317415 0.052 Uiso 1 1 calc R U . . .
C11 C 0.48114(17) 0.39605(14) 0.44912(13) 0.0331(3) Uani 1 1 d . . . . .
H11A H 0.531958 0.448344 0.403590 0.050 Uiso 1 1 calc R U . . .
H11B H 0.517859 0.364652 0.505693 0.050 Uiso 1 1 calc R U . . .
H11C H 0.379770 0.439604 0.466900 0.050 Uiso 1 1 calc R U . . .
C12 C 0.70541(19) 0.11110(18) 0.56313(11) 0.0377(4) Uani 1 1 d . . . . .
H12A H 0.670783 0.061274 0.622024 0.057 Uiso 1 1 calc R U . . .
H12B H 0.663707 0.192866 0.570561 0.057 Uiso 1 1 calc R U . . .
H12C H 0.808946 0.088260 0.548658 0.057 Uiso 1 1 calc R U . . .
C13 C 0.8185(2) -0.11790(16) 0.48790(15) 0.0461(5) Uani 1 1 d . . . . .
H13A H 0.776840 -0.148497 0.553869 0.069 Uiso 1 1 calc R U . . .
H13B H 0.901632 -0.098939 0.484467 0.069 Uiso 1 1 calc R U . . .
H13C H 0.847147 -0.176916 0.449517 0.069 Uiso 1 1 calc R U . . .
C14 C 0.66490(19) -0.09430(14) 0.33503(14) 0.0380(4) Uani 1 1 d . . . . .
H14A H 0.766719 -0.134399 0.313671 0.057 Uiso 1 1 calc R U . . .
H14B H 0.623818 -0.060198 0.280336 0.057 Uiso 1 1 calc R U . . .
H14C H 0.618750 -0.150393 0.379365 0.057 Uiso 1 1 calc R U . . .
C15 C 0.77112(14) 0.44040(11) 0.23015(10) 0.0196(3) Uani 1 1 d . . . . .
C16 C 0.72649(16) 0.51161(12) 0.14755(10) 0.0239(3) Uani 1 1 d . . . . .
C17 C 0.6734(2) 0.63228(14) 0.14298(13) 0.0353(4) Uani 1 1 d . . . . .
H17 H 0.636042 0.681444 0.090971 0.042 Uiso 1 1 calc R U . . .
C18 C 0.6734(2) 0.68240(14) 0.21178(14) 0.0416(4) Uani 1 1 d . . . . .
H18 H 0.626909 0.763569 0.211139 0.050 Uiso 1 1 calc R U . . .
C19 C 0.74222(19) 0.61260(14) 0.28159(12) 0.0336(3) Uani 1 1 d . . . . .
H19 H 0.751476 0.648116 0.324712 0.040 Uiso 1 1 calc R U . . .
C20 C 0.79835(15) 0.49145(12) 0.29032(10) 0.0230(3) Uani 1 1 d . . . . .
C21 C 0.74831(16) 0.46055(13) 0.06169(10) 0.0257(3) Uani 1 1 d D . . . .
C22 C 0.63935(17) 0.40053(14) 0.07750(11) 0.0300(3) Uani 1 1 d . . . . .
H22A H 0.663515 0.362871 0.023950 0.045 Uiso 1 1 calc R U . . .
H22B H 0.544698 0.458827 0.082641 0.045 Uiso 1 1 calc R U . . .
H22C H 0.640168 0.341514 0.136014 0.045 Uiso 1 1 calc R U . . .
C23 C 0.7336(2) 0.55708(16) -0.02736(12) 0.0371(4) Uani 1 1 d . . . . .
H23A H 0.799242 0.600026 -0.039302 0.056 Uiso 1 1 calc R U . . .
H23B H 0.636136 0.610975 -0.017502 0.056 Uiso 1 1 calc R U . . .
H23C H 0.756014 0.521641 -0.081891 0.056 Uiso 1 1 calc R U . . .
C24 C 0.89906(17) 0.37450(15) 0.03920(11) 0.0305(3) Uani 1 1 d . . . . .
H24A H 0.910794 0.308850 0.092804 0.046 Uiso 1 1 calc R U . . .
H24B H 0.967757 0.414311 0.027881 0.046 Uiso 1 1 calc R U . . .
H24C H 0.915007 0.345317 -0.017476 0.046 Uiso 1 1 calc R U . . .
C25 C 0.89962(16) 0.41855(13) 0.35459(10) 0.0249(3) Uani 1 1 d . . . . .
C26 C 0.84030(16) 0.33371(14) 0.43820(10) 0.0272(3) Uani 1 1 d . . . . .
H26A H 0.910564 0.288696 0.475166 0.041 Uiso 1 1 calc R U . . .
H26B H 0.819041 0.280313 0.414460 0.041 Uiso 1 1 calc R U . . .
H26C H 0.753312 0.377818 0.478516 0.041 Uiso 1 1 calc R U . . .
C27 C 1.04009(16) 0.35101(15) 0.29312(11) 0.0300(3) Uani 1 1 d . . . . .
H27A H 1.107813 0.306296 0.332012 0.045 Uiso 1 1 calc R U . . .
H27B H 1.079007 0.406279 0.241222 0.045 Uiso 1 1 calc R U . . .
H27C H 1.022878 0.297445 0.267003 0.045 Uiso 1 1 calc R U . . .
C28 C 0.9358(2) 0.49602(17) 0.39676(13) 0.0385(4) Uani 1 1 d . . . . .
H28A H 0.849288 0.540261 0.437288 0.058 Uiso 1 1 calc R U . . .
H28B H 0.977202 0.550378 0.345426 0.058 Uiso 1 1 calc R U . . .
H28C H 1.004126 0.446799 0.434443 0.058 Uiso 1 1 calc R U . . .
C29 C 1.2753(4) 0.0902(4) 0.1138(2) 0.1144(16) Uani 1 1 d . . . . .
H29A H 1.358007 0.104601 0.064709 0.172 Uiso 1 1 calc R U . . .
H29B H 1.303533 0.045996 0.172548 0.172 Uiso 1 1 calc R U . . .
H29C H 1.202319 0.164902 0.125075 0.172 Uiso 1 1 calc R U . . .
C30 C 1.1957(3) 0.0822(2) -0.00950(15) 0.0685(7) Uani 1 1 d . . . . .
H30A H 1.132789 0.162639 -0.006953 0.103 Uiso 1 1 calc R U . . .
H30B H 1.151752 0.040867 -0.029230 0.103 Uiso 1 1 calc R U . . .
H30C H 1.286558 0.083051 -0.055111 0.103 Uiso 1 1 calc R U . . .
C31 C 1.3148(3) -0.0952(2) 0.0774(2) 0.0842(10) Uani 1 1 d D U . . .
H31A H 1.412148 -0.095115 0.067706 0.101 Uiso 1 1 calc R U . A 1
H31B H 1.312580 -0.114731 0.020055 0.101 Uiso 1 1 calc R U . A 1
C32A C 1.2892(4) -0.1914(4) 0.1589(4) 0.0463(13) Uani 0.508(7) 1 d D U P B 1
H32A H 1.340494 -0.267012 0.137472 0.056 Uiso 0.508(7) 1 calc R U P B 1
H32B H 1.329119 -0.192046 0.209005 0.056 Uiso 0.508(7) 1 calc R U P B 1
C32 C 1.2583(5) -0.1805(3) 0.1033(3) 0.0445(13) Uani 0.492(7) 1 d D U P B 2
H32C H 1.335594 -0.256105 0.107476 0.053 Uiso 0.492(7) 1 calc R U P B 2
H32D H 1.216313 -0.175106 0.052644 0.053 Uiso 0.492(7) 1 calc R U P B 2
C33 C 1.0771(3) -0.2433(2) 0.1727(3) 0.0786(9) Uani 1 1 d . . . . .
H33A H 1.064448 -0.207562 0.108591 0.118 Uiso 1 1 calc R U . . .
H33B H 0.984393 -0.239474 0.217428 0.118 Uiso 1 1 calc R U . . .
H33C H 1.137106 -0.325091 0.174484 0.118 Uiso 1 1 calc R U . . .
C34 C 1.2042(8) -0.2254(4) 0.2744(4) 0.0589(17) Uani 0.508(7) 1 d D U P B 1
H34A H 1.131723 -0.237328 0.333153 0.088 Uiso 0.508(7) 1 calc R U P B 1
H34B H 1.279195 -0.300106 0.265878 0.088 Uiso 0.508(7) 1 calc R U P B 1
H34C H 1.244975 -0.169774 0.277969 0.088 Uiso 0.508(7) 1 calc R U P B 1
C34A C 1.1246(6) -0.2434(4) 0.3042(3) 0.0409(10) Uani 0.492(7) 1 d D U P B 2
H34D H 1.164892 -0.211987 0.335735 0.061 Uiso 0.492(7) 1 calc R U P B 2
H34E H 1.023456 -0.229682 0.335209 0.061 Uiso 0.492(7) 1 calc R U P B 2
H34F H 1.173689 -0.327566 0.308315 0.061 Uiso 0.492(7) 1 calc R U P B 2
Li1 Li 1.0404(3) -0.0013(2) 0.18735(19) 0.0283(5) Uani 1 1 d . . . . .
O1 O 0.79411(10) 0.32451(8) 0.24974(7) 0.01971(19) Uani 1 1 d . . . . .
Zr1 Zr 0.73116(2) 0.18055(2) 0.31362(2) 0.01583(4) Uani 1 1 d . . . . .
Cl1 Cl 0.81200(3) 0.09546(3) 0.16384(2) 0.02334(7) Uani 1 1 d . . . . .
Cl2 Cl 0.99246(3) 0.06956(3) 0.32159(2) 0.02353(7) Uani 1 1 d . . . . .
N1 N 1.21915(16) 0.02342(14) 0.08298(10) 0.0375(3) Uani 1 1 d . . . . .
N2 N 1.14306(15) -0.18156(12) 0.19825(11) 0.0346(3) Uani 1 1 d D U . . .

loop_
_atom_site_aniso_label
_atom_site_aniso_U_11
_atom_site_aniso_U_22
_atom_site_aniso_U_33
_atom_site_aniso_U_23
_atom_site_aniso_U_13
_atom_site_aniso_U_12
C1 0.0205(6) 0.0248(7) 0.0235(7) -0.0041(5) -0.0061(5) -0.0087(5)
C2 0.0175(6) 0.0210(7) 0.0276(7) -0.0027(5) -0.0051(5) -0.0056(5)
C3 0.0184(6) 0.0216(7) 0.0256(7) -0.0086(5) -0.0018(5) -0.0055(5)
C4 0.0190(6) 0.0244(7) 0.0178(6) -0.0043(5) -0.0011(5) -0.0078(5)
C5 0.0239(7) 0.0300(7) 0.0191(6) 0.0012(5) -0.0051(5) -0.0088(6)
C6 0.0247(7) 0.0238(7) 0.0287(7) 0.0059(6) -0.0036(6) -0.0077(6)
C7 0.0262(7) 0.0178(6) 0.0296(7) -0.0023(5) -0.0009(6) -0.0086(6)
C8 0.0191(6) 0.0203(6) 0.0234(7) -0.0037(5) -0.0026(5) -0.0093(5)
C9 0.0318(8) 0.0430(9) 0.0328(8) -0.0088(7) -0.0130(7) -0.0161(7)
C10 0.0244(7) 0.0254(8) 0.0443(9) 0.0013(7) -0.0111(7) -0.0012(6)
C11 0.0264(8) 0.0308(8) 0.0433(9) -0.0212(7) -0.0015(7) -0.0061(6)
C12 0.0357(9) 0.0560(11) 0.0218(7) 0.0024(7) -0.0113(6) -0.0192(8)
C13 0.0361(9) 0.0303(9) 0.0494(11) 0.0144(8) -0.0109(8) -0.0037(7)
C14 0.0390(9) 0.0228(7) 0.0494(10) -0.0125(7) 0.0024(8) -0.0144(7)
C15 0.0203(6) 0.0165(6) 0.0225(6) -0.0022(5) -0.0064(5) -0.0068(5)
C16 0.0262(7) 0.0211(7) 0.0263(7) 0.0004(5) -0.0114(6) -0.0092(6)
C17 0.0455(10) 0.0209(7) 0.0389(9) 0.0037(6) -0.0214(8) -0.0079(7)
C18 0.0586(12) 0.0167(7) 0.0495(10) -0.0046(7) -0.0217(9) -0.0064(7)
C19 0.0463(10) 0.0239(7) 0.0368(8) -0.0090(6) -0.0127(7) -0.0134(7)
C20 0.0257(7) 0.0219(7) 0.0235(7) -0.0038(5) -0.0068(5) -0.0098(6)
C21 0.0317(8) 0.0279(7) 0.0214(7) 0.0024(6) -0.0124(6) -0.0139(6)
C22 0.0345(8) 0.0343(8) 0.0274(7) 0.0005(6) -0.0143(6) -0.0168(7)
C23 0.0484(10) 0.0407(9) 0.0269(8) 0.0089(7) -0.0186(7) -0.0230(8)
C24 0.0325(8) 0.0375(8) 0.0239(7) -0.0058(6) -0.0065(6) -0.0143(7)
C25 0.0255(7) 0.0306(7) 0.0232(7) -0.0070(6) -0.0079(6) -0.0111(6)
C26 0.0276(7) 0.0317(8) 0.0211(7) -0.0049(6) -0.0075(6) -0.0072(6)
C27 0.0231(7) 0.0419(9) 0.0264(7) -0.0078(6) -0.0063(6) -0.0109(6)
C28 0.0417(9) 0.0496(10) 0.0381(9) -0.0155(8) -0.0134(7) -0.0210(8)
C29 0.092(2) 0.237(5) 0.080(2) -0.087(3) 0.0341(17) -0.126(3)
C30 0.101(2) 0.0509(13) 0.0334(10) -0.0095(9) -0.0088(12) -0.0092(13)
C31 0.0354(12) 0.0682(16) 0.0805(18) 0.0101(14) 0.0165(12) 0.0096(11)
C32A 0.0274(18) 0.043(2) 0.054(3) -0.0075(18) -0.0084(17) 0.0010(15)
C32 0.044(2) 0.0328(19) 0.041(2) -0.0172(17) -0.0008(19) 0.0031(16)
C33 0.0724(17) 0.0491(13) 0.138(3) -0.0472(16) -0.0464(18) -0.0050(12)
C34 0.083(4) 0.036(2) 0.050(3) -0.013(2) -0.036(3) 0.009(3)
C34A 0.052(3) 0.0302(19) 0.036(2) -0.0059(15) -0.0119(19) -0.0079(19)
Li1 0.0266(13) 0.0264(12) 0.0312(13) -0.0096(10) -0.0061(10) -0.0059(10)
O1 0.0237(5) 0.0159(4) 0.0217(5) -0.0008(3) -0.0089(4) -0.0079(4)
Zr1 0.01713(6) 0.01386(6) 0.01626(6) -0.00296(4) -0.00477(4) -0.00419(4)
Cl1 0.02527(16) 0.02507(16) 0.02219(15) -0.00892(12) -0.00640(12) -0.00708(13)
Cl2 0.02097(15) 0.02386(15) 0.02485(15) -0.00687(12) -0.00851(12) -0.00233(12)
N1 0.0350(8) 0.0473(9) 0.0324(7) -0.0093(6) -0.0031(6) -0.0190(7)
N2 0.0339(7) 0.0264(7) 0.0432(8) -0.0125(6) -0.0113(6) -0.0037(6)

loop_
_atom_type_symbol
_atom_type_description
_atom_type_scat_dispersion_real
_atom_type_scat_dispersion_imag
_atom_type_scat_source
C C 0.0181 0.0091 'International Tables Vol C Tables 4.2.6.8 and 6.1.1.4'
H H 0.0000 0.0000 'International Tables Vol C Tables 4.2.6.8 and 6.1.1.4'
Li Li 0.0008 0.0003 'International Tables Vol C Tables 4.2.6.8 and 6.1.1.4'
O O 0.0492 0.0322 'International Tables Vol C Tables 4.2.6.8 and 6.1.1.4'
Zr Zr -0.1862 2.2449 'International Tables Vol C Tables 4.2.6.8 and 6.1.1.4'
Cl Cl 0.3639 0.7018 'International Tables Vol C Tables 4.2.6.8 and 6.1.1.4'
N N 0.0311 0.0180 'International Tables Vol C Tables 4.2.6.8 and 6.1.1.4'

loop_
_geom_angle_atom_site_label_1
_geom_angle_atom_site_label_2
_geom_angle_atom_site_label_3
_geom_angle
_geom_angle_site_symmetry_1
_geom_angle_site_symmetry_3
_geom_angle_publ_flag
C2 C1 C8 106.55(12) . . ?
C2 C1 C9 126.46(14) . . ?
C8 C1 C9 126.38(13) . . ?
C2 C1 Zr1 80.02(8) . . ?
C8 C1 Zr1 62.71(7) . . ?
C9 C1 Zr1 128.56(10) . . ?
C1 C2 C3 110.53(12) . . ?
C1 C2 C10 126.66(14) . . ?
C3 C2 C10 122.63(14) . . ?
C1 C2 Zr1 68.96(8) . . ?
C3 C2 Zr1 65.66(8) . . ?
C10 C2 Zr1 136.20(10) . . ?
C2 C3 C4 107.28(12) . . ?
C2 C3 C11 123.64(14) . . ?
C4 C3 C11 128.38(14) . . ?
C2 C3 Zr1 83.00(8) . . ?
C4 C3 Zr1 64.00(7) . . ?
C11 C3 Zr1 125.92(10) . . ?
C5 C4 C3 133.28(13) . . ?
C5 C4 C8 107.43(12) . . ?
C3 C4 C8 107.06(12) . . ?
C5 C4 Zr1 80.19(8) . . ?
C3 C4 Zr1 81.05(8) . . ?
C8 C4 Zr1 72.66(7) . . ?
C6 C5 C4 106.40(13) . . ?
C6 C5 C12 124.04(14) . . ?
C4 C5 C12 127.93(14) . . ?
C6 C5 Zr1 83.92(9) . . ?
C4 C5 Zr1 64.65(7) . . ?
C12 C5 Zr1 127.84(11) . . ?
C7 C6 C5 111.06(13) . . ?
C7 C6 C13 126.04(16) . . ?
C5 C6 C13 122.89(16) . . ?
C7 C6 Zr1 70.31(8) . . ?
C5 C6 Zr1 64.55(8) . . ?
C13 C6 Zr1 133.51(11) . . ?
C6 C7 C8 106.70(13) . . ?
C6 C7 C14 125.88(15) . . ?
C8 C7 C14 127.20(15) . . ?
C6 C7 Zr1 79.18(9) . . ?
C8 C7 Zr1 61.47(7) . . ?
C14 C7 Zr1 128.04(10) . . ?
C1 C8 C7 135.20(13) . . ?
C1 C8 C4 108.23(12) . . ?
C7 C8 C4 107.93(12) . . ?
C1 C8 Zr1 83.33(8) . . ?
C7 C8 Zr1 84.94(8) . . ?
C4 C8 Zr1 70.09(7) . . ?
C1 C9 H9A 109.5 . . ?
C1 C9 H9B 109.5 . . ?
H9A C9 H9B 109.5 . . ?
C1 C9 H9C 109.5 . . ?
H9A C9 H9C 109.5 . . ?
H9B C9 H9C 109.5 . . ?
C2 C10 H10A 109.5 . . ?
C2 C10 H10B 109.5 . . ?
H10A C10 H10B 109.5 . . ?
C2 C10 H10C 109.5 . . ?
H10A C10 H10C 109.5 . . ?
H10B C10 H10C 109.5 . . ?
C3 C11 H11A 109.5 . . ?
C3 C11 H11B 109.5 . . ?
H11A C11 H11B 109.5 . . ?
C3 C11 H11C 109.5 . . ?
H11A C11 H11C 109.5 . . ?
H11B C11 H11C 109.5 . . ?
C5 C12 H12A 109.5 . . ?
C5 C12 H12B 109.5 . . ?
H12A C12 H12B 109.5 . . ?
C5 C12 H12C 109.5 . . ?
H12A C12 H12C 109.5 . . ?
H12B C12 H12C 109.5 . . ?
C6 C13 H13A 109.5 . . ?
C6 C13 H13B 109.5 . . ?
H13A C13 H13B 109.5 . . ?
C6 C13 H13C 109.5 . . ?
H13A C13 H13C 109.5 . . ?
H13B C13 H13C 109.5 . . ?
C7 C14 H14A 109.5 . . ?
C7 C14 H14B 109.5 . . ?
H14A C14 H14B 109.5 . . ?
C7 C14 H14C 109.5 . . ?
H14A C14 H14C 109.5 . . ?
H14B C14 H14C 109.5 . . ?
O1 C15 C16 120.75(12) . . ?
O1 C15 C20 119.59(12) . . ?
C16 C15 C20 119.60(12) . . ?
C17 C16 C15 117.25(14) . . ?
C17 C16 C21 120.33(13) . . ?
C15 C16 C21 122.16(12) . . ?
C18 C17 C16 122.04(15) . . ?
C18 C17 H17 119.0 . . ?
C16 C17 H17 119.0 . . ?
C17 C18 C19 119.02(15) . . ?
C17 C18 H18 120.5 . . ?
C19 C18 H18 120.5 . . ?
C18 C19 C20 121.74(15) . . ?
C18 C19 H19 119.1 . . ?
C20 C19 H19 119.1 . . ?
C19 C20 C15 117.51(13) . . ?
C19 C20 C25 120.50(13) . . ?
C15 C20 C25 121.63(12) . . ?
C22 C21 C24 110.24(13) . . ?
C22 C21 C23 106.32(12) . . ?
C24 C21 C23 106.93(13) . . ?
C22 C21 C16 112.71(12) . . ?
C24 C21 C16 109.30(12) . . ?
C23 C21 C16 111.15(13) . . ?
C21 C22 H22A 109.5 . . ?
C21 C22 H22B 109.5 . . ?
H22A C22 H22B 109.5 . . ?
C21 C22 H22C 109.5 . . ?
H22A C22 H22C 109.5 . . ?
H22B C22 H22C 109.5 . . ?
C21 C23 H23A 109.5 . . ?
C21 C23 H23B 109.5 . . ?
H23A C23 H23B 109.5 . . ?
C21 C23 H23C 109.5 . . ?
H23A C23 H23C 109.5 . . ?
H23B C23 H23C 109.5 . . ?
C21 C24 H24A 109.5 . . ?
C21 C24 H24B 109.5 . . ?
H24A C24 H24B 109.5 . . ?
C21 C24 H24C 109.5 . . ?
H24A C24 H24C 109.5 . . ?
H24B C24 H24C 109.5 . . ?
C26 C25 C28 106.60(12) . . ?
C26 C25 C27 110.10(13) . . ?
C28 C25 C27 106.53(13) . . ?
C26 C25 C20 113.54(12) . . ?
C28 C25 C20 111.92(13) . . ?
C27 C25 C20 107.94(12) . . ?
C25 C26 H26A 109.5 . . ?
C25 C26 H26B 109.5 . . ?
H26A C26 H26B 109.5 . . ?
C25 C26 H26C 109.5 . . ?
H26A C26 H26C 109.5 . . ?
H26B C26 H26C 109.5 . . ?
C25 C27 H27A 109.5 . . ?
C25 C27 H27B 109.5 . . ?
H27A C27 H27B 109.5 . . ?
C25 C27 H27C 109.5 . . ?
H27A C27 H27C 109.5 . . ?
H27B C27 H27C 109.5 . . ?
C25 C28 H28A 109.5 . . ?
C25 C28 H28B 109.5 . . ?
H28A C28 H28B 109.5 . . ?
C25 C28 H28C 109.5 . . ?
H28A C28 H28C 109.5 . . ?
H28B C28 H28C 109.5 . . ?
N1 C29 H29A 109.5 . . ?
N1 C29 H29B 109.5 . . ?
H29A C29 H29B 109.5 . . ?
N1 C29 H29C 109.5 . . ?
H29A C29 H29C 109.5 . . ?
H29B C29 H29C 109.5 . . ?
N1 C30 H30A 109.5 . . ?
N1 C30 H30B 109.5 . . ?
H30A C30 H30B 109.5 . . ?
N1 C30 H30C 109.5 . . ?
H30A C30 H30C 109.5 . . ?
H30B C30 H30C 109.5 . . ?
C32 C31 N1 118.0(2) . . ?
N1 C31 C32A 118.4(2) . . ?
N1 C31 H31A 107.7 . . ?
C32A C31 H31A 107.7 . . ?
N1 C31 H31B 107.7 . . ?
C32A C31 H31B 107.7 . . ?
H31A C31 H31B 107.1 . . ?
N2 C32A C31 113.7(3) . . ?
N2 C32A H32A 108.8 . . ?
C31 C32A H32A 108.8 . . ?
N2 C32A H32B 108.8 . . ?
C31 C32A H32B 108.8 . . ?
H32A C32A H32B 107.7 . . ?
C31 C32 N2 116.1(3) . . ?
C31 C32 H32C 108.3 . . ?
N2 C32 H32C 108.3 . . ?
C31 C32 H32D 108.3 . . ?
N2 C32 H32D 108.3 . . ?
H32C C32 H32D 107.4 . . ?
N2 C33 H33A 109.5 . . ?
N2 C33 H33B 109.5 . . ?
H33A C33 H33B 109.5 . . ?
N2 C33 H33C 109.5 . . ?
H33A C33 H33C 109.5 . . ?
H33B C33 H33C 109.5 . . ?
N2 C34 H34A 109.5 . . ?
N2 C34 H34B 109.5 . . ?
H34A C34 H34B 109.5 . . ?
N2 C34 H34C 109.5 . . ?
H34A C34 H34C 109.5 . . ?
H34B C34 H34C 109.5 . . ?
N2 C34A H34D 109.5 . . ?
N2 C34A H34E 109.5 . . ?
H34D C34A H34E 109.5 . . ?
N2 C34A H34F 109.5 . . ?
H34D C34A H34F 109.5 . . ?
H34E C34A H34F 109.5 . . ?
N1 Li1 N2 88.02(12) . . ?
N1 Li1 Cl2 114.63(12) . . ?
N2 Li1 Cl2 115.17(13) . . ?
N1 Li1 Cl1 121.45(13) . . ?
N2 Li1 Cl1 124.53(13) . . ?
Cl2 Li1 Cl1 94.94(9) . . ?
N1 Li1 Zr1 135.10(12) . . ?
N2 Li1 Zr1 136.16(12) . . ?
Cl2 Li1 Zr1 47.87(5) . . ?
Cl1 Li1 Zr1 47.09(5) . . ?
C15 O1 Zr1 152.49(9) . . ?
O1 Zr1 C4 124.23(4) . . ?
O1 Zr1 C8 144.38(4) . . ?
C4 Zr1 C8 37.25(5) . . ?
O1 Zr1 C5 129.26(5) . . ?
C4 Zr1 C5 35.16(5) . . ?
C8 Zr1 C5 58.61(5) . . ?
O1 Zr1 C3 91.97(4) . . ?
C4 Zr1 C3 34.95(5) . . ?
C8 Zr1 C3 58.17(5) . . ?
C5 Zr1 C3 64.61(5) . . ?
O1 Zr1 C1 114.27(4) . . ?
C4 Zr1 C1 57.82(5) . . ?
C8 Zr1 C1 33.96(5) . . ?
C5 Zr1 C1 89.13(5) . . ?
C3 Zr1 C1 54.92(5) . . ?
O1 Zr1 Cl1 96.17(3) . . ?
C4 Zr1 Cl1 130.92(4) . . ?
C8 Zr1 Cl1 93.70(4) . . ?
C5 Zr1 Cl1 132.66(4) . . ?
C3 Zr1 Cl1 135.43(3) . . ?
C1 Zr1 Cl1 82.09(3) . . ?
O1 Zr1 Cl2 86.25(3) . . ?
C4 Zr1 Cl2 121.99(4) . . ?
C8 Zr1 Cl2 128.95(4) . . ?
C5 Zr1 Cl2 86.85(4) . . ?
C3 Zr1 Cl2 141.12(3) . . ?
C1 Zr1 Cl2 155.89(3) . . ?
Cl1 Zr1 Cl2 83.242(11) . . ?
O1 Zr1 C7 175.39(4) . . ?
C4 Zr1 C7 57.16(5) . . ?
C8 Zr1 C7 33.58(5) . . ?
C5 Zr1 C7 54.77(5) . . ?
C3 Zr1 C7 88.18(5) . . ?
C1 Zr1 C7 62.22(5) . . ?
Cl1 Zr1 C7 80.54(3) . . ?
Cl2 Zr1 C7 96.52(3) . . ?
O1 Zr1 C2 90.60(4) . . ?
C4 Zr1 C2 54.34(5) . . ?
C8 Zr1 C2 53.78(5) . . ?
C5 Zr1 C2 89.30(5) . . ?
C3 Zr1 C2 31.34(4) . . ?
C1 Zr1 C2 31.02(4) . . ?
Cl1 Zr1 C2 104.64(3) . . ?
Cl2 Zr1 C2 171.80(3) . . ?
C7 Zr1 C2 87.13(4) . . ?
O1 Zr1 C6 154.09(4) . . ?
C4 Zr1 C6 54.06(5) . . ?
C8 Zr1 C6 53.49(5) . . ?
C5 Zr1 C6 31.53(5) . . ?
C3 Zr1 C6 88.86(5) . . ?
C1 Zr1 C6 87.16(5) . . ?
Cl1 Zr1 C6 101.33(4) . . ?
Cl2 Zr1 C6 77.09(3) . . ?
C7 Zr1 C6 30.52(5) . . ?
C2 Zr1 C6 103.13(4) . . ?
O1 Zr1 Li1 92.46(5) . . ?
C4 Zr1 Li1 141.46(6) . . ?
C8 Zr1 Li1 117.02(6) . . ?
C5 Zr1 Li1 113.64(6) . . ?
C3 Zr1 Li1 175.19(5) . . ?
C1 Zr1 Li1 121.26(5) . . ?
Cl1 Zr1 Li1 42.04(4) . . ?
Cl2 Zr1 Li1 41.22(4) . . ?
C7 Zr1 Li1 87.26(5) . . ?
C2 Zr1 Li1 146.67(5) . . ?
C6 Zr1 Li1 87.97(6) . . ?
Li1 Cl1 Zr1 90.88(6) . . ?
Li1 Cl2 Zr1 90.90(7) . . ?
C30 N1 C29 108.7(2) . . ?
C30 N1 C31 108.67(19) . . ?
C29 N1 C31 112.5(3) . . ?
C30 N1 Li1 115.17(17) . . ?
C29 N1 Li1 108.33(15) . . ?
C31 N1 Li1 103.43(15) . . ?
C34 N2 C32A 74.2(5) . . ?
C34 N2 C33 123.2(3) . . ?
C32A N2 C33 122.3(3) . . ?
C33 N2 C32 93.8(3) . . ?
C33 N2 C34A 96.6(3) . . ?
C32 N2 C34A 140.6(3) . . ?
C34 N2 Li1 110.1(2) . . ?
C32A N2 Li1 103.7(2) . . ?
C33 N2 Li1 115.60(15) . . ?
C32 N2 Li1 98.86(18) . . ?
C34A N2 Li1 110.28(19) . . ?

loop_
_geom_bond_atom_site_label_1
_geom_bond_atom_site_label_2
_geom_bond_distance
_geom_bond_site_symmetry_2
_geom_bond_publ_flag
C1 C2 1.414(2) . ?
C1 C8 1.4400(19) . ?
C1 C9 1.502(2) . ?
C1 Zr1 2.5601(14) . ?
C2 C3 1.416(2) . ?
C2 C10 1.500(2) . ?
C2 Zr1 2.7014(14) . ?
C3 C4 1.4382(19) . ?
C3 C11 1.5040(19) . ?
C3 Zr1 2.4797(14) . ?
C4 C5 1.438(2) . ?
C4 C8 1.4527(19) . ?
C4 Zr1 2.2563(13) . ?
C5 C6 1.425(2) . ?
C5 C12 1.510(2) . ?
C5 Zr1 2.4603(14) . ?
C6 C7 1.401(2) . ?
C6 C13 1.499(2) . ?
C6 Zr1 2.7093(14) . ?
C7 C8 1.442(2) . ?
C7 C14 1.497(2) . ?
C7 Zr1 2.5971(14) . ?
C8 Zr1 2.2907(13) . ?
C9 H9A 0.9800 . ?
C9 H9B 0.9800 . ?
C9 H9C 0.9800 . ?
C10 H10A 0.9800 . ?
C10 H10B 0.9800 . ?
C10 H10C 0.9800 . ?
C11 H11A 0.9800 . ?
C11 H11B 0.9800 . ?
C11 H11C 0.9800 . ?
C12 H12A 0.9800 . ?
C12 H12B 0.9800 . ?
C12 H12C 0.9800 . ?
C13 H13A 0.9800 . ?
C13 H13B 0.9800 . ?
C13 H13C 0.9800 . ?
C14 H14A 0.9800 . ?
C14 H14B 0.9800 . ?
C14 H14C 0.9800 . ?
C15 O1 1.3459(16) . ?
C15 C16 1.4232(19) . ?
C15 C20 1.4244(19) . ?
C16 C17 1.396(2) . ?
C16 C21 1.543(2) . ?
C17 C18 1.382(3) . ?
C17 H17 0.9500 . ?
C18 C19 1.384(2) . ?
C18 H18 0.9500 . ?
C19 C20 1.395(2) . ?
C19 H19 0.9500 . ?
C20 C25 1.539(2) . ?
C21 C22 1.533(2) . ?
C21 C24 1.533(2) . ?
C21 C23 1.541(2) . ?
C22 H22A 0.9800 . ?
C22 H22B 0.9800 . ?
C22 H22C 0.9800 . ?
C23 H23A 0.9800 . ?
C23 H23B 0.9800 . ?
C23 H23C 0.9800 . ?
C24 H24A 0.9800 . ?
C24 H24B 0.9800 . ?
C24 H24C 0.9800 . ?
C25 C26 1.531(2) . ?
C25 C28 1.538(2) . ?
C25 C27 1.539(2) . ?
C26 H26A 0.9800 . ?
C26 H26B 0.9800 . ?
C26 H26C 0.9800 . ?
C27 H27A 0.9800 . ?
C27 H27B 0.9800 . ?
C27 H27C 0.9800 . ?
C28 H28A 0.9800 . ?
C28 H28B 0.9800 . ?
C28 H28C 0.9800 . ?
C29 N1 1.453(3) . ?
C29 H29A 0.9800 . ?
C29 H29B 0.9800 . ?
C29 H29C 0.9800 . ?
C30 N1 1.443(3) . ?
C30 H30A 0.9800 . ?
C30 H30B 0.9800 . ?
C30 H30C 0.9800 . ?
C31 C32 1.330(5) . ?
C31 N1 1.457(3) . ?
C31 C32A 1.494(5) . ?
C31 H31A 0.9900 . ?
C31 H31B 0.9900 . ?
C32A N2 1.426(4) . ?
C32A H32A 0.9900 . ?
C32A H32B 0.9900 . ?
C32 N2 1.549(4) . ?
C32 H32C 0.9900 . ?
C32 H32D 0.9900 . ?
C33 N2 1.430(3) . ?
C33 H33A 0.9800 . ?
C33 H33B 0.9800 . ?
C33 H33C 0.9800 . ?
C34 N2 1.390(4) . ?
C34 H34A 0.9800 . ?
C34 H34B 0.9800 . ?
C34 H34C 0.9800 . ?
C34A N2 1.557(4) . ?
C34A H34D 0.9800 . ?
C34A H34E 0.9800 . ?
C34A H34F 0.9800 . ?
Li1 N1 2.083(3) . ?
Li1 N2 2.094(3) . ?
Li1 Cl2 2.307(3) . ?
Li1 Cl1 2.344(3) . ?
Li1 Zr1 3.500(3) . ?
O1 Zr1 2.0399(9) . ?
Zr1 Cl1 2.5635(3) . ?
Zr1 Cl2 2.5960(3) . ?

loop_
_geom_torsion_atom_site_label_1
_geom_torsion_atom_site_label_2
_geom_torsion_atom_site_label_3
_geom_torsion_atom_site_label_4
_geom_torsion
_geom_torsion_site_symmetry_1
_geom_torsion_site_symmetry_2
_geom_torsion_site_symmetry_3
_geom_torsion_site_symmetry_4
_geom_torsion_publ_flag
C8 C1 C2 C3 5.46(16) . . . . ?
C9 C1 C2 C3 176.94(14) . . . . ?
Zr1 C1 C2 C3 -52.00(10) . . . . ?
C8 C1 C2 C10 -169.89(14) . . . . ?
C9 C1 C2 C10 1.6(2) . . . . ?
Zr1 C1 C2 C10 132.66(14) . . . . ?
C8 C1 C2 Zr1 57.45(9) . . . . ?
C9 C1 C2 Zr1 -131.06(15) . . . . ?
C1 C2 C3 C4 -6.13(16) . . . . ?
C10 C2 C3 C4 169.43(13) . . . . ?
Zr1 C2 C3 C4 -59.95(9) . . . . ?
C1 C2 C3 C11 -177.25(13) . . . . ?
C10 C2 C3 C11 -1.7(2) . . . . ?
Zr1 C2 C3 C11 128.93(14) . . . . ?
C1 C2 C3 Zr1 53.82(11) . . . . ?
C10 C2 C3 Zr1 -130.61(13) . . . . ?
C2 C3 C4 C5 140.27(16) . . . . ?
C11 C3 C4 C5 -49.2(2) . . . . ?
Zr1 C3 C4 C5 67.34(15) . . . . ?
C2 C3 C4 C8 4.27(15) . . . . ?
C11 C3 C4 C8 174.83(14) . . . . ?
Zr1 C3 C4 C8 -68.66(9) . . . . ?
C2 C3 C4 Zr1 72.92(10) . . . . ?
C11 C3 C4 Zr1 -116.51(14) . . . . ?
C3 C4 C5 C6 -142.51(16) . . . . ?
C8 C4 C5 C6 -6.63(15) . . . . ?
Zr1 C4 C5 C6 -74.83(10) . . . . ?
C3 C4 C5 C12 51.7(2) . . . . ?
C8 C4 C5 C12 -172.36(14) . . . . ?
Zr1 C4 C5 C12 119.43(15) . . . . ?
C3 C4 C5 Zr1 -67.68(15) . . . . ?
C8 C4 C5 Zr1 68.20(9) . . . . ?
C4 C5 C6 C7 6.97(17) . . . . ?
C12 C5 C6 C7 173.41(14) . . . . ?
Zr1 C5 C6 C7 -54.33(11) . . . . ?
C4 C5 C6 C13 -171.82(14) . . . . ?
C12 C5 C6 C13 -5.4(2) . . . . ?
Zr1 C5 C6 C13 126.89(14) . . . . ?
C4 C5 C6 Zr1 61.30(9) . . . . ?
C12 C5 C6 Zr1 -132.27(15) . . . . ?
C5 C6 C7 C8 -4.42(17) . . . . ?
C13 C6 C7 C8 174.32(15) . . . . ?
Zr1 C6 C7 C8 -55.60(9) . . . . ?
C5 C6 C7 C14 -179.33(14) . . . . ?
C13 C6 C7 C14 -0.6(3) . . . . ?
Zr1 C6 C7 C14 129.49(15) . . . . ?
C5 C6 C7 Zr1 51.18(11) . . . . ?
C13 C6 C7 Zr1 -130.08(15) . . . . ?
C2 C1 C8 C7 -144.99(16) . . . . ?
C9 C1 C8 C7 43.5(2) . . . . ?
Zr1 C1 C8 C7 -75.89(16) . . . . ?
C2 C1 C8 C4 -2.65(15) . . . . ?
C9 C1 C8 C4 -174.14(14) . . . . ?
Zr1 C1 C8 C4 66.45(9) . . . . ?
C2 C1 C8 Zr1 -69.09(10) . . . . ?
C9 C1 C8 Zr1 119.41(14) . . . . ?
C6 C7 C8 C1 142.53(16) . . . . ?
C14 C7 C8 C1 -42.6(3) . . . . ?
Zr1 C7 C8 C1 75.25(16) . . . . ?
C6 C7 C8 C4 0.11(15) . . . . ?
C14 C7 C8 C4 174.94(14) . . . . ?
Zr1 C7 C8 C4 -67.17(9) . . . . ?
C6 C7 C8 Zr1 67.28(11) . . . . ?
C14 C7 C8 Zr1 -117.89(15) . . . . ?
C5 C4 C8 C1 -148.99(12) . . . . ?
C3 C4 C8 C1 -1.00(15) . . . . ?
Zr1 C4 C8 C1 -75.56(10) . . . . ?
C5 C4 C8 C7 4.10(15) . . . . ?
C3 C4 C8 C7 152.09(12) . . . . ?
Zr1 C4 C8 C7 77.54(10) . . . . ?
C5 C4 C8 Zr1 -73.44(9) . . . . ?
C3 C4 C8 Zr1 74.55(9) . . . . ?
O1 C15 C16 C17 165.45(14) . . . . ?
C20 C15 C16 C17 -17.6(2) . . . . ?
O1 C15 C16 C21 -20.4(2) . . . . ?
C20 C15 C16 C21 156.56(13) . . . . ?
C15 C16 C17 C18 4.8(3) . . . . ?
C21 C16 C17 C18 -169.46(17) . . . . ?
C16 C17 C18 C19 7.4(3) . . . . ?
C17 C18 C19 C20 -6.9(3) . . . . ?
C18 C19 C20 C15 -5.7(2) . . . . ?
C18 C19 C20 C25 167.56(16) . . . . ?
O1 C15 C20 C19 -164.97(14) . . . . ?
C16 C15 C20 C19 18.0(2) . . . . ?
O1 C15 C20 C25 21.9(2) . . . . ?
C16 C15 C20 C25 -155.09(13) . . . . ?
C17 C16 C21 C22 -107.93(17) . . . . ?
C15 C16 C21 C22 78.07(18) . . . . ?
C17 C16 C21 C24 129.12(15) . . . . ?
C15 C16 C21 C24 -44.88(18) . . . . ?
C17 C16 C21 C23 11.3(2) . . . . ?
C15 C16 C21 C23 -162.69(14) . . . . ?
C19 C20 C25 C26 116.00(16) . . . . ?
C15 C20 C25 C26 -71.07(17) . . . . ?
C19 C20 C25 C28 -4.7(2) . . . . ?
C15 C20 C25 C28 168.20(14) . . . . ?
C19 C20 C25 C27 -121.65(16) . . . . ?
C15 C20 C25 C27 51.28(17) . . . . ?
N1 C31 C32A N2 40.6(6) . . . . ?
N1 C31 C32 N2 -47.2(5) . . . . ?
C16 C15 O1 Zr1 -93.3(2) . . . . ?
C20 C15 O1 Zr1 89.8(2) . . . . ?
C32 C31 N1 C30 -97.1(4) . . . . ?
C32A C31 N1 C30 -142.1(4) . . . . ?
C32 C31 N1 C29 142.5(4) . . . . ?
C32A C31 N1 C29 97.4(4) . . . . ?
C32 C31 N1 Li1 25.8(4) . . . . ?
C32A C31 N1 Li1 -19.3(4) . . . . ?
C31 C32A N2 C34 -143.3(4) . . . . ?
C31 C32A N2 C33 97.0(4) . . . . ?
C31 C32A N2 Li1 -36.0(4) . . . . ?
C31 C32 N2 C33 155.2(4) . . . . ?
C31 C32 N2 C34A -99.5(4) . . . . ?
C31 C32 N2 Li1 38.5(4) . . . . ?
